data_4110230
loop_
_publ_author_name
'Matthew J. Horner'
'K. Travis Holman'
'Michael D. Ward'

_publ_section_title
;
 Architectural Diversity and Elastic Networks in Hydrogen-Bonded Host
 Frameworks: From Molecular Jaws to Cylinders
;
_journal_name_full 'Journal of the American Chemical Society'
_journal_page_first 14640
_journal_page_last 14660
_journal_paper_doi 10.1021/ja0741574
_journal_volume 129
_journal_year 2007
_chemical_formula_sum 'C7 H10 I N3 O3 S'
_chemical_formula_weight 343.14
_chemical_name_systematic
; 
 ? 
;
_space_group_IT_number 62
_symmetry_cell_setting orthorhombic
_symmetry_space_group_name_Hall '-P 2ac 2n'
_symmetry_space_group_name_H-M 'P n m a'
_atom_sites_solution_hydrogens geom
_atom_sites_solution_primary direct
_atom_sites_solution_secondary difmap
_audit_creation_method SHELXL-97
_cell_angle_alpha 90.000(5)
_cell_angle_beta 90.000(5)
_cell_angle_gamma 90.000(5)
_cell_formula_units_Z 4
_cell_length_a 22.527(5)
_cell_length_b 7.555(5)
_cell_length_c 6.765(5)
_cell_measurement_reflns_used 2911
_cell_measurement_temperature 173(2)
_cell_measurement_theta_max 27.12
_cell_measurement_theta_min 2.70
_cell_volume 1151.3(12)
_computing_cell_refinement 'SAINT, Bruker'
_computing_data_collection 'SMART, Bruker (or Siemens)'
_computing_data_reduction 'SAINT, Bruker'
_computing_molecular_graphics 'XSEED, L. Barbour; http://www.xseed.com'
_computing_publication_material CIFTAB
_computing_structure_refinement 'SHELXL-97 (Sheldrick, 1997)'
_computing_structure_solution 'SHELXS-97 (Sheldrick, 1990)'
_diffrn_ambient_temperature 173(2)
_diffrn_measured_fraction_theta_full 0.996
_diffrn_measured_fraction_theta_max 0.996
_diffrn_measurement_device_type 'SMART platform CCD, Bruker (or Siemens)'
_diffrn_measurement_method 'omega scans'
_diffrn_radiation_monochromator graphite
_diffrn_radiation_source 'fine-focus sealed tube'
_diffrn_radiation_type MoK\a
_diffrn_radiation_wavelength 0.71069
_diffrn_reflns_av_R_equivalents 0.0388
_diffrn_reflns_av_sigmaI/netI 0.0229
_diffrn_reflns_limit_h_max 28
_diffrn_reflns_limit_h_min -28
_diffrn_reflns_limit_k_max 9
_diffrn_reflns_limit_k_min -9
_diffrn_reflns_limit_l_max 8
_diffrn_reflns_limit_l_min -8
_diffrn_reflns_number 10420
_diffrn_reflns_theta_full 27.18
_diffrn_reflns_theta_max 27.18
_diffrn_reflns_theta_min 1.81
_exptl_absorpt_coefficient_mu 2.955
_exptl_absorpt_correction_T_max 0.6493
_exptl_absorpt_correction_T_min 0.4245
_exptl_absorpt_correction_type multi-scan
_exptl_absorpt_process_details 'SADABS, G. Sheldrick (1999)'
_exptl_crystal_colour colorless
_exptl_crystal_density_diffrn 1.980
_exptl_crystal_description prism
_exptl_crystal_F_000 664
_exptl_crystal_size_max 0.35
_exptl_crystal_size_mid 0.30
_exptl_crystal_size_min 0.16
_refine_diff_density_max 1.500
_refine_diff_density_min -2.202
_refine_diff_density_rms 0.127
_refine_ls_extinction_method none
_refine_ls_goodness_of_fit_ref 1.140
_refine_ls_hydrogen_treatment constr
_refine_ls_matrix_type full
_refine_ls_number_parameters 100
_refine_ls_number_reflns 1375
_refine_ls_number_restraints 0
_refine_ls_restrained_S_all 1.140
_refine_ls_R_factor_all 0.0492
_refine_ls_R_factor_gt 0.0394
_refine_ls_shift/su_max 0.001
_refine_ls_shift/su_mean 0.000
_refine_ls_structure_factor_coef Fsqd
_refine_ls_weighting_details 'calc w=1/[\s^2^(Fo^2^)+(0.0124P)^2^+5.2215P] where P=(Fo^2^+2Fc^2^)/3'
_refine_ls_weighting_scheme calc
_refine_ls_wR_factor_gt 0.0851
_refine_ls_wR_factor_ref 0.0908
_reflns_number_gt 1159
_reflns_number_total 1375
_reflns_threshold_expression >2sigma(I)
_cod_data_source_file ja0741574si20070910_040750_29.cif
_cod_data_source_block GIBS
_cod_database_code 4110230

loop_
_symmetry_equiv_pos_as_xyz
'x, y, z'
'-x+1/2, -y, z+1/2'
'x+1/2, -y+1/2, -z+1/2'
'-x, y+1/2, -z'
'-x, -y, -z'
'x-1/2, y, -z-1/2'
'-x-1/2, y-1/2, z-1/2'
'x, -y-1/2, z'

loop_
_atom_site_label
_atom_site_type_symbol
_atom_site_fract_x
_atom_site_fract_y
_atom_site_fract_z
_atom_site_U_iso_or_equiv
_atom_site_adp_type
_atom_site_occupancy
_atom_site_symmetry_multiplicity
_atom_site_calc_flag
_atom_site_refinement_flags
_atom_site_disorder_group
I1 I 0.59106(2) 0.2500 0.42496(8) 0.0625(2) Uani 1 2 d S 1
S1 S 0.35899(6) 0.2500 1.0229(2) 0.0434(4) Uani 1 2 d S 1
O1 O 0.30557(18) 0.2500 0.9024(7) 0.0529(13) Uani 1 2 d S 1
O2 O 0.36414(12) 0.0904(5) 1.1439(4) 0.0463(8) Uani 1 1 d . 1
N1 N 0.3197(2) 0.7500 1.0269(9) 0.0514(15) Uani 1 2 d S .
H1A H 0.3376 0.8509 1.0527 0.062 Uiso 0.50 1 calc PR .
H1B H 0.3377 0.6491 1.0515 0.062 Uiso 0.50 1 calc PR .
N2 N 0.23837(15) 0.9030(6) 0.9142(5) 0.0456(9) Uani 1 1 d . .
H2A H 0.2022 0.9046 0.8651 0.055 Uiso 1 1 calc R .
H2B H 0.2569 1.0030 0.9394 0.055 Uiso 1 1 calc R .
C1 C 0.4205(3) 0.2217(15) 0.8602(10) 0.021(3) Uani 0.50 1 d P 1
C2 C 0.4749(3) 0.1664(15) 0.9289(12) 0.050(3) Uani 0.50 1 d P 1
H2 H 0.4790 0.1264 1.0613 0.060 Uiso 0.50 1 calc PR 1
C3 C 0.5233(3) 0.1693(15) 0.8044(13) 0.052(3) Uani 0.50 1 d P 1
H3 H 0.5601 0.1189 0.8443 0.062 Uiso 0.50 1 calc PR 1
C4 C 0.5171(3) 0.2500 0.6133(9) 0.0414(15) Uani 1 2 d S 1
C5 C 0.4633(3) 0.2876(12) 0.5448(12) 0.039(3) Uani 0.50 1 d P 1
H5 H 0.4581 0.3164 0.4092 0.046 Uiso 0.50 1 calc PR 1
C6 C 0.4145(3) 0.2847(17) 0.6712(12) 0.039(4) Uani 0.50 1 d P 1
H6 H 0.3771 0.3263 0.6265 0.047 Uiso 0.50 1 calc PR 1
C7 C 0.2649(3) 0.7500 0.9503(9) 0.0435(16) Uani 1 2 d S .

loop_
_atom_site_aniso_label
_atom_site_aniso_U_11
_atom_site_aniso_U_22
_atom_site_aniso_U_33
_atom_site_aniso_U_23
_atom_site_aniso_U_13
_atom_site_aniso_U_12
I1 0.0410(3) 0.0955(4) 0.0511(3) 0.000 0.0198(2) 0.000
S1 0.0215(6) 0.0727(12) 0.0360(8) 0.000 0.0020(6) 0.000
O1 0.0225(19) 0.087(4) 0.049(3) 0.000 -0.0030(19) 0.000
O2 0.0317(14) 0.065(2) 0.0419(16) 0.0049(17) 0.0059(13) -0.0009(15)
N1 0.031(3) 0.066(4) 0.057(3) 0.000 -0.012(3) 0.000
N2 0.0306(17) 0.060(3) 0.046(2) 0.0005(19) -0.0104(15) 0.0002(18)
C1 0.022(3) 0.007(9) 0.035(3) 0.002(3) -0.001(2) -0.002(2)
C2 0.030(4) 0.089(7) 0.031(4) 0.009(4) -0.002(3) 0.011(4)
C3 0.022(3) 0.092(8) 0.041(4) 0.007(5) 0.000(3) 0.019(4)
C4 0.029(3) 0.055(4) 0.040(3) 0.000 0.007(2) 0.000
C5 0.042(4) 0.039(9) 0.034(4) 0.011(4) 0.000(3) 0.002(3)
C6 0.027(3) 0.049(12) 0.042(4) 0.011(4) -0.002(3) 0.004(4)
C7 0.026(3) 0.076(5) 0.029(3) 0.000 -0.002(2) 0.000

loop_
_atom_type_symbol
_atom_type_description
_atom_type_scat_dispersion_real
_atom_type_scat_dispersion_imag
_atom_type_scat_source
C C 0.0033 0.0016 'International Tables Vol C Tables 4.2.6.8 and 6.1.1.4'
H H 0.0000 0.0000 'International Tables Vol C Tables 4.2.6.8 and 6.1.1.4'
N N 0.0061 0.0033 'International Tables Vol C Tables 4.2.6.8 and 6.1.1.4'
O O 0.0106 0.0060 'International Tables Vol C Tables 4.2.6.8 and 6.1.1.4'
S S 0.1246 0.1234 'International Tables Vol C Tables 4.2.6.8 and 6.1.1.4'
I I -0.4742 1.8119 'International Tables Vol C Tables 4.2.6.8 and 6.1.1.4'

loop_
_geom_angle_atom_site_label_1
_geom_angle_atom_site_label_2
_geom_angle_atom_site_label_3
_geom_angle
_geom_angle_site_symmetry_1
_geom_angle_site_symmetry_3
O1 S1 O2 112.31(16) . 8_565
O1 S1 O2 112.31(16) . .
O2 S1 O2 111.2(3) 8_565 .
O1 S1 C1 107.3(3) . 8_565
O2 S1 C1 100.7(4) 8_565 8_565
O2 S1 C1 112.5(3) . 8_565
O1 S1 C1 107.3(3) . .
O2 S1 C1 112.5(3) 8_565 .
O2 S1 C1 100.7(4) . .
C1 S1 C1 13.8(7) 8_565 .
C6 C1 C2 120.6(7) . .
C6 C1 S1 117.2(6) . .
C2 C1 S1 121.3(6) . .
C1 C2 C3 119.6(8) . .
C2 C3 C4 118.6(7) . .
C5 C4 C3 119.6(6) . .
C5 C4 I1 120.9(5) . .
C3 C4 I1 118.0(5) . .
C4 C5 C6 120.2(7) . .
C1 C6 C5 120.0(7) . .
N2 C7 N2 121.6(5) . 8_575
N2 C7 N1 119.2(3) . .
N2 C7 N1 119.2(3) 8_575 .

loop_
_geom_bond_atom_site_label_1
_geom_bond_atom_site_label_2
_geom_bond_distance
_geom_bond_site_symmetry_2
I1 C4 2.097(6) .
S1 O1 1.454(4) .
S1 O2 1.462(4) 8_565
S1 O2 1.462(4) .
S1 C1 1.783(7) 8_565
S1 C1 1.783(7) .
N1 C7 1.338(7) .
N2 C7 1.324(5) .
C1 C6 1.371(11) .
C1 C2 1.375(10) .
C2 C3 1.379(11) .
C3 C4 1.437(10) .
C4 C5 1.329(10) .
C5 C6 1.393(10) .
C7 N2 1.324(5) 8_575
